data_7045786
loop_
_publ_author_name
'Tarai, Arup'
'Baruah, Jubaraj B.'

_publ_section_title
;
 Four-coordinated see-saw
 N-(aryl)-2-(propan-2-ylidene)hydrazinecarbothioamide complexes of
 nickel(ii), copper(ii) and zinc(ii) and their propensity for catalytic
 cyclisation.
;
_journal_issue 14
_journal_name_full 'Dalton transactions (Cambridge, England : 2003)'
_journal_page_first 4921
_journal_page_last 4930
_journal_paper_doi 10.1039/C8DT00453F
_journal_volume 47
_journal_year 2018
_chemical_formula_moiety 'C20 H22 N8 Ni O4 S2, 2(C3 H7 N O)'
_chemical_formula_sum 'C26 H36 N10 Ni O6 S2'
_chemical_formula_weight 707.46
_space_group_crystal_system monoclinic
_space_group_IT_number 15
_space_group_name_Hall '-C 2yc'
_space_group_name_H-M_alt 'C 1 2/c 1'
_symmetry_space_group_name_Hall '-C 2yc'
_symmetry_space_group_name_H-M 'C 1 2/c 1'
_atom_sites_solution_hydrogens geom
_audit_creation_method SHELXL-2014/7
_audit_update_record
;
2017-11-10 deposited with the CCDC.
2018-03-07 downloaded from the CCDC.
;
_cell_angle_alpha 90
_cell_angle_beta 118.580(7)
_cell_angle_gamma 90
_cell_formula_units_Z 4
_cell_length_a 27.826(3)
_cell_length_b 7.8808(7)
_cell_length_c 17.1929(15)
_cell_measurement_reflns_used 1571
_cell_measurement_temperature 296(2)
_cell_measurement_theta_max 19.63
_cell_measurement_theta_min 2.70
_cell_volume 3310.8(6)
_computing_structure_refinement 'SHELXL-2014/7 (Sheldrick, 2014)'
_diffrn_ambient_temperature 296(2)
_diffrn_measured_fraction_theta_full 0.992
_diffrn_measured_fraction_theta_max 0.992
_diffrn_measurement_device_type 'CCD area detector'
_diffrn_measurement_method 'phi and omega scans'
_diffrn_radiation_type MoK\a
_diffrn_radiation_wavelength 0.71073
_diffrn_reflns_av_R_equivalents 0.0715
_diffrn_reflns_av_unetI/netI 0.0963
_diffrn_reflns_Laue_measured_fraction_full 0.992
_diffrn_reflns_Laue_measured_fraction_max 0.992
_diffrn_reflns_limit_h_max 31
_diffrn_reflns_limit_h_min -27
_diffrn_reflns_limit_k_max 9
_diffrn_reflns_limit_k_min -9
_diffrn_reflns_limit_l_max 19
_diffrn_reflns_limit_l_min -18
_diffrn_reflns_number 8506
_diffrn_reflns_point_group_measured_fraction_full 0.992
_diffrn_reflns_point_group_measured_fraction_max 0.992
_diffrn_reflns_theta_full 25.049
_diffrn_reflns_theta_max 25.049
_diffrn_reflns_theta_min 1.667
_exptl_absorpt_coefficient_mu 0.767
_exptl_absorpt_correction_T_max 0.919
_exptl_absorpt_correction_T_min 0.824
_exptl_absorpt_correction_type multi-scan
_exptl_absorpt_process_details multi-scan
_exptl_crystal_colour Blue
_exptl_crystal_density_diffrn 1.419
_exptl_crystal_description Block
_exptl_crystal_F_000 1480
_exptl_crystal_size_max 0.33
_exptl_crystal_size_mid 0.21
_exptl_crystal_size_min 0.11
_refine_diff_density_max 0.366
_refine_diff_density_min -0.355
_refine_diff_density_rms 0.062
_refine_ls_extinction_method none
_refine_ls_goodness_of_fit_ref 1.092
_refine_ls_hydrogen_treatment constr
_refine_ls_matrix_type full
_refine_ls_number_parameters 208
_refine_ls_number_reflns 2907
_refine_ls_number_restraints 0
_refine_ls_restrained_S_all 1.092
_refine_ls_R_factor_all 0.1069
_refine_ls_R_factor_gt 0.0515
_refine_ls_shift/su_max 0.000
_refine_ls_shift/su_mean 0.000
_refine_ls_structure_factor_coef Fsqd
_refine_ls_weighting_details 'w=1/[\s^2^(Fo^2^)+(0.0100P)^2^+0.3000P] where P=(Fo^2^+2Fc^2^)/3'
_refine_ls_weighting_scheme calc
_refine_ls_wR_factor_gt 0.0697
_refine_ls_wR_factor_ref 0.0776
_reflns_Friedel_coverage 0.000
_reflns_number_gt 1616
_reflns_number_total 2907
_reflns_threshold_expression 'I > 2\s(I)'
_cod_data_source_file c8dt00453f2.cif
_cod_data_source_block corr
_cod_depositor_comments 'Adding full bibliography for 7045785--7045793.cif.'
_cod_database_code 7045786
_shelx_shelxl_version_number 2014/7
_shelx_space_group_comment
;
The symmetry employed for this shelxl refinement is uniquely defined
by the following loop, which should always be used as a source of
symmetry information in preference to the above space-group names.
They are only intended as comments.
;

loop_
_space_group_symop_operation_xyz
'x, y, z'
'-x, y, -z+1/2'
'x+1/2, y+1/2, z'
'-x+1/2, y+1/2, -z+1/2'
'-x, -y, -z'
'x, -y, z-1/2'
'-x+1/2, -y+1/2, -z'
'x+1/2, -y+1/2, z-1/2'

loop_
_atom_site_label
_atom_site_type_symbol
_atom_site_fract_x
_atom_site_fract_y
_atom_site_fract_z
_atom_site_U_iso_or_equiv
_atom_site_adp_type
_atom_site_occupancy
_atom_site_site_symmetry_order
_atom_site_calc_flag
_atom_site_refinement_flags_posn
_atom_site_refinement_flags_adp
_atom_site_refinement_flags_occupancy
Ni1 Ni 0.0000 -0.01388(7) 0.2500 0.0521(3) Uani 1 2 d S T P
S1 S 0.03598(4) -0.19753(10) 0.20006(8) 0.0612(4) Uani 1 1 d . . .
C4 C 0.05817(14) -0.0479(4) 0.1495(3) 0.0490(12) Uani 1 1 d . . .
C5 C 0.11292(16) -0.0187(5) 0.0696(3) 0.0530(12) Uani 1 1 d . . .
C3 C -0.02589(15) 0.2745(5) 0.1311(3) 0.0487(12) Uani 1 1 d . . .
C6 C 0.15365(17) -0.0980(5) 0.0574(3) 0.0645(14) Uani 1 1 d . . .
H6 H 0.1661 -0.2045 0.0822 0.077 Uiso 1 1 calc R U .
C8 C 0.15663(17) 0.1338(6) -0.0281(3) 0.0586(13) Uani 1 1 d . . .
C2 C -0.01909(14) 0.3827(4) 0.0649(3) 0.0649(13) Uani 1 1 d . . .
H2A H 0.0159 0.4378 0.0934 0.097 Uiso 1 1 calc R U .
H2B H -0.0475 0.4666 0.0413 0.097 Uiso 1 1 calc R U .
H2C H -0.0213 0.3124 0.0176 0.097 Uiso 1 1 calc R U .
C7 C 0.17575(16) -0.0228(5) 0.0098(3) 0.0695(14) Uani 1 1 d . . .
H7 H 0.2033 -0.0768 0.0032 0.083 Uiso 1 1 calc R U .
C10 C 0.09390(16) 0.1387(5) 0.0284(3) 0.0710(15) Uani 1 1 d . . .
H10 H 0.0662 0.1942 0.0340 0.085 Uiso 1 1 calc R U .
C13 C 0.22292(15) 0.3227(5) 0.2007(3) 0.0792(15) Uani 1 1 d . . .
H13A H 0.2152 0.4092 0.1570 0.119 Uiso 1 1 calc R U .
H13B H 0.2167 0.2131 0.1732 0.119 Uiso 1 1 calc R U .
H13C H 0.2604 0.3315 0.2459 0.119 Uiso 1 1 calc R U .
C9 C 0.11563(18) 0.2115(5) -0.0198(3) 0.0776(15) Uani 1 1 d . . .
H9 H 0.1023 0.3154 -0.0474 0.093 Uiso 1 1 calc R U .
C12 C 0.19128(15) 0.2221(5) 0.3054(3) 0.0948(18) Uani 1 1 d . . .
H12A H 0.1705 0.2617 0.3331 0.142 Uiso 1 1 calc R U .
H12B H 0.2289 0.2086 0.3494 0.142 Uiso 1 1 calc R U .
H12C H 0.1770 0.1150 0.2772 0.142 Uiso 1 1 calc R U .
C11 C 0.15068(17) 0.4678(5) 0.2125(3) 0.0769(16) Uani 1 1 d . . .
H11 H 0.1286 0.4767 0.2393 0.092 Uiso 1 1 calc R U .
C1 C -0.07000(14) 0.3233(4) 0.1525(3) 0.0706(14) Uani 1 1 d . . .
H1A H -0.0775 0.2299 0.1809 0.106 Uiso 1 1 calc R U .
H1B H -0.1025 0.3520 0.0989 0.106 Uiso 1 1 calc R U .
H1C H -0.0583 0.4195 0.1916 0.106 Uiso 1 1 calc R U .
N2 N 0.04320(12) 0.1107(3) 0.1373(2) 0.0538(10) Uani 1 1 d . . .
N1 N 0.00502(12) 0.1420(3) 0.1681(2) 0.0460(9) Uani 1 1 d . . .
N3 N 0.09348(13) -0.1037(4) 0.1202(2) 0.0560(10) Uani 1 1 d . . .
H3 H 0.1053 -0.2056 0.1353 0.067 Uiso 1 1 calc R U .
N5 N 0.18749(14) 0.3443(4) 0.2399(2) 0.0619(11) Uani 1 1 d . . .
N4 N 0.18047(16) 0.2162(6) -0.0775(3) 0.0809(14) Uani 1 1 d . . .
O3 O 0.14333(12) 0.5718(3) 0.1543(2) 0.0895(12) Uani 1 1 d . . .
O1 O 0.16884(12) 0.3669(4) -0.0980(2) 0.1038(13) Uani 1 1 d . . .
O2 O 0.21223(14) 0.1389(4) -0.0939(3) 0.1065(13) Uani 1 1 d . . .

loop_
_atom_site_aniso_label
_atom_site_aniso_U_11
_atom_site_aniso_U_22
_atom_site_aniso_U_33
_atom_site_aniso_U_23
_atom_site_aniso_U_13
_atom_site_aniso_U_12
Ni1 0.0647(5) 0.0348(4) 0.0640(6) 0.000 0.0367(4) 0.000
S1 0.0839(7) 0.0351(5) 0.0800(10) 0.0030(6) 0.0515(7) 0.0045(5)
C4 0.051(2) 0.036(2) 0.062(3) 0.000(2) 0.028(2) 0.004(2)
C5 0.055(3) 0.047(3) 0.060(3) -0.006(2) 0.030(2) 0.001(2)
C3 0.057(3) 0.042(2) 0.052(3) -0.002(2) 0.029(3) -0.001(2)
C6 0.077(3) 0.048(3) 0.083(4) 0.003(2) 0.051(3) 0.016(2)
C8 0.061(3) 0.062(3) 0.063(4) 0.002(3) 0.038(3) 0.005(3)
C2 0.088(3) 0.045(2) 0.073(4) 0.010(2) 0.048(3) 0.008(2)
C7 0.078(3) 0.062(3) 0.090(4) 0.002(3) 0.058(3) 0.016(3)
C10 0.077(3) 0.068(3) 0.086(4) 0.023(3) 0.053(3) 0.028(3)
C13 0.086(3) 0.067(3) 0.098(5) 0.001(3) 0.056(3) 0.005(3)
C9 0.082(3) 0.076(3) 0.090(5) 0.030(3) 0.053(3) 0.028(3)
C12 0.092(3) 0.088(3) 0.105(5) 0.036(3) 0.048(3) 0.011(3)
C11 0.080(3) 0.056(3) 0.103(5) -0.003(3) 0.052(3) 0.013(3)
C1 0.072(3) 0.059(2) 0.086(4) 0.005(2) 0.042(3) 0.016(2)
N2 0.066(2) 0.0388(19) 0.077(3) 0.0014(18) 0.050(2) 0.0095(17)
N1 0.064(2) 0.0303(17) 0.055(3) 0.0015(16) 0.038(2) 0.0045(17)
N3 0.070(2) 0.0386(19) 0.073(3) 0.0048(19) 0.045(2) 0.0142(17)
N5 0.069(2) 0.051(2) 0.077(3) 0.011(2) 0.043(2) 0.004(2)
N4 0.082(3) 0.086(3) 0.087(4) 0.008(3) 0.050(3) 0.003(3)
O3 0.124(2) 0.0562(18) 0.104(3) 0.0224(18) 0.067(2) 0.0310(17)
O1 0.117(3) 0.094(2) 0.130(3) 0.041(2) 0.083(2) 0.020(2)
O2 0.121(3) 0.106(3) 0.142(4) -0.006(2) 0.102(3) 0.000(2)

loop_
_atom_type_symbol
_atom_type_description
_atom_type_scat_dispersion_real
_atom_type_scat_dispersion_imag
_atom_type_scat_source
C C 0.0033 0.0016 'International Tables Vol C Tables 4.2.6.8 and 6.1.1.4'
H H 0.0000 0.0000 'International Tables Vol C Tables 4.2.6.8 and 6.1.1.4'
N N 0.0061 0.0033 'International Tables Vol C Tables 4.2.6.8 and 6.1.1.4'
O O 0.0106 0.0060 'International Tables Vol C Tables 4.2.6.8 and 6.1.1.4'
S S 0.1246 0.1234 'International Tables Vol C Tables 4.2.6.8 and 6.1.1.4'
Ni Ni 0.3393 1.1124 'International Tables Vol C Tables 4.2.6.8 and 6.1.1.4'

loop_
_geom_angle_atom_site_label_1
_geom_angle_atom_site_label_2
_geom_angle_atom_site_label_3
_geom_angle
_geom_angle_site_symmetry_1
_geom_angle_site_symmetry_3
N1 Ni1 N1 100.63(18) 2 .
N1 Ni1 S1 158.37(9) 2 .
N1 Ni1 S1 85.81(10) . .
N1 Ni1 S1 85.81(10) 2 2
N1 Ni1 S1 158.37(9) . 2
S1 Ni1 S1 95.76(6) . 2
C4 S1 Ni1 95.00(14) . .
N2 C4 N3 118.6(4) . .
N2 C4 S1 124.5(4) . .
N3 C4 S1 116.9(3) . .
C6 C5 N3 117.6(4) . .
C6 C5 C10 117.3(5) . .
N3 C5 C10 125.1(4) . .
N1 C3 C1 120.9(4) . .
N1 C3 C2 121.9(4) . .
C1 C3 C2 117.2(3) . .
C7 C6 C5 121.6(4) . .
C9 C8 C7 120.4(5) . .
C9 C8 N4 119.9(4) . .
C7 C8 N4 119.6(5) . .
C6 C7 C8 119.2(4) . .
C9 C10 C5 120.6(4) . .
C8 C9 C10 120.8(4) . .
O3 C11 N5 125.2(5) . .
C4 N2 N1 110.2(3) . .
C3 N1 N2 113.2(3) . .
C3 N1 Ni1 127.2(3) . .
N2 N1 Ni1 119.5(2) . .
C4 N3 C5 129.3(3) . .
C11 N5 C13 120.3(4) . .
C11 N5 C12 121.4(4) . .
C13 N5 C12 118.2(3) . .
O2 N4 O1 122.5(5) . .
O2 N4 C8 119.8(4) . .
O1 N4 C8 117.6(5) . .

loop_
_geom_bond_atom_site_label_1
_geom_bond_atom_site_label_2
_geom_bond_distance
_geom_bond_site_symmetry_2
Ni1 N1 1.923(3) 2
Ni1 N1 1.923(3) .
Ni1 S1 2.1579(11) .
Ni1 S1 2.1580(11) 2
S1 C4 1.744(4) .
C4 N2 1.302(4) .
C4 N3 1.373(5) .
C5 C6 1.396(5) .
C5 N3 1.396(5) .
C5 C10 1.401(5) .
C3 N1 1.308(4) .
C3 C1 1.491(5) .
C3 C2 1.505(5) .
C6 C7 1.371(5) .
C8 C9 1.361(5) .
C8 C7 1.378(5) .
C8 N4 1.457(6) .
C10 C9 1.364(5) .
C13 N5 1.445(5) .
C12 N5 1.448(5) .
C11 O3 1.232(5) .
C11 N5 1.325(4) .
N2 N1 1.417(4) .
N4 O2 1.212(4) .
N4 O1 1.237(4) .
